data_4118025
loop_
_publ_author_name
'Elisabeth Oehlke'
'Shushu Kong'
'Pawel Arciszewski'
'Swantje Wiebalck'
'Ulrich Abram'

_publ_contact_author_address
;Freie Universit\"at Berlin, Institute of 
Chemistry and Biochemistry, Fabeckstr. 34-36,
 D-14195 Berlin, Germany
;
_publ_contact_author_email ulrich.abram@fu-berlin.de
_publ_contact_author_fax '(#49) 30 83852676'
_publ_contact_author_name 'Ulrich Abram'
_publ_contact_author_phone '(#49) 30 83854002'
_publ_section_title
;
 Aryl and NHC Compounds of Technetium and Rhenium
;
_journal_name_full 'Journal of the American Chemical Society'
_journal_page_first 9118
_journal_page_last 9121
_journal_paper_doi 10.1021/ja3033718
_journal_volume 134
_journal_year 2012
_chemical_formula_moiety 'C52 H40 N7 Tc, C6 H6'
_chemical_formula_sum 'C58 H46 N7 Tc'
_chemical_formula_weight 939.02
_chemical_name_common '[TcN(HLPh)2Ph2]'
_chemical_name_systematic
;
Bis(1,3,4-Triphenyl-1,2,4-triazol-5-yliden)nitridodiphenyl-
technetium(V) benzene solvate
;
_space_group_IT_number 15
_symmetry_cell_setting monoclinic
_symmetry_space_group_name_Hall '-C 2yc'
_symmetry_space_group_name_H-M 'C 1 2/c 1'
_atom_sites_solution_hydrogens geom
_atom_sites_solution_primary direct
_atom_sites_solution_secondary difmap
_audit_creation_method SHELXL-97
_cell_angle_alpha 90.00
_cell_angle_beta 99.50(1)
_cell_angle_gamma 90.00
_cell_formula_units_Z 4
_cell_length_a 18.331(2)
_cell_length_b 9.233(2)
_cell_length_c 27.035(2)
_cell_measurement_reflns_used 7737
_cell_measurement_temperature 200(2)
_cell_measurement_theta_max 28.16
_cell_measurement_theta_min 2.65
_cell_volume 4512.9(12)
_computing_cell_refinement 'STOE X-AREA'
_computing_data_collection 'STOE X-AREA'
_computing_data_reduction 'STOE X-RED'
_computing_molecular_graphics ORTEP3
_computing_publication_material WinGX
_computing_structure_refinement 'SHELXL-97 (Sheldrick, 1997)'
_computing_structure_solution SIR-97
_diffrn_ambient_temperature 200(2)
_diffrn_detector_area_resol_mean 6.67
_diffrn_measured_fraction_theta_full 0.975
_diffrn_measured_fraction_theta_max 0.975
_diffrn_measurement_device_type 'STOE IPDS 2T'
_diffrn_measurement_method 'rotation method'
_diffrn_radiation_monochromator graphite
_diffrn_radiation_source 'fine-focus sealed tube'
_diffrn_radiation_type MoK\a
_diffrn_radiation_wavelength 0.71073
_diffrn_reflns_av_R_equivalents 0.1137
_diffrn_reflns_av_sigmaI/netI 0.1475
_diffrn_reflns_limit_h_max 21
_diffrn_reflns_limit_h_min -25
_diffrn_reflns_limit_k_max 12
_diffrn_reflns_limit_k_min -12
_diffrn_reflns_limit_l_max 36
_diffrn_reflns_limit_l_min -37
_diffrn_reflns_number 18558
_diffrn_reflns_theta_full 29.30
_diffrn_reflns_theta_max 29.30
_diffrn_reflns_theta_min 2.65
_diffrn_standards_decay_% 0.1
_exptl_absorpt_coefficient_mu 0.368
_exptl_absorpt_correction_type none
_exptl_crystal_colour yellow
_exptl_crystal_density_diffrn 1.382
_exptl_crystal_description needle
_exptl_crystal_F_000 1944
_exptl_crystal_size_max 0.300
_exptl_crystal_size_mid 0.200
_exptl_crystal_size_min 0.100
_refine_diff_density_max 0.436
_refine_diff_density_min -1.009
_refine_diff_density_rms 0.078
_refine_ls_extinction_method none
_refine_ls_goodness_of_fit_ref 0.828
_refine_ls_hydrogen_treatment constr
_refine_ls_matrix_type full
_refine_ls_number_parameters 299
_refine_ls_number_reflns 6016
_refine_ls_number_restraints 0
_refine_ls_restrained_S_all 0.828
_refine_ls_R_factor_all 0.1259
_refine_ls_R_factor_gt 0.0509
_refine_ls_shift/su_max 0.000
_refine_ls_shift/su_mean 0.000
_refine_ls_structure_factor_coef Fsqd
_refine_ls_weighting_details 'calc w=1/[\s^2^(Fo^2^)+(0.0235P)^2^+0.0000P] where P=(Fo^2^+2Fc^2^)/3'
_refine_ls_weighting_scheme calc
_refine_ls_wR_factor_gt 0.0711
_refine_ls_wR_factor_ref 0.0889
_reflns_number_gt 3201
_reflns_number_total 6016
_reflns_threshold_expression >2\s(I)
_cod_data_source_file ja3033718_si_002_4.cif
_cod_data_source_block eotctria
_cod_original_cell_volume 4512(1)
_cod_database_code 4118025

loop_
_symmetry_equiv_pos_as_xyz
'x, y, z'
'-x, y, -z+1/2'
'x+1/2, y+1/2, z'
'-x+1/2, y+1/2, -z+1/2'
'-x, -y, -z'
'x, -y, z-1/2'
'-x+1/2, -y+1/2, -z'
'x+1/2, -y+1/2, z-1/2'

loop_
_atom_site_label
_atom_site_type_symbol
_atom_site_fract_x
_atom_site_fract_y
_atom_site_fract_z
_atom_site_U_iso_or_equiv
_atom_site_adp_type
_atom_site_occupancy
_atom_site_symmetry_multiplicity
_atom_site_calc_flag
_atom_site_refinement_flags
Tc1 Tc 0.5000 0.11418(4) 0.2500 0.02788(11) Uani 1 2 d S
N1 N 0.5000 -0.0594(4) 0.2500 0.0370(9) Uani 1 2 d S
C1 C 0.59310(18) 0.1731(3) 0.30666(11) 0.0334(7) Uani 1 1 d .
C2 C 0.5944(2) 0.2824(3) 0.34257(12) 0.0393(8) Uani 1 1 d .
H2 H 0.5528 0.3407 0.3413 0.047 Uiso 1 1 calc R
C3 C 0.6542(2) 0.3087(4) 0.37990(13) 0.0486(9) Uani 1 1 d .
H3 H 0.6522 0.3839 0.4025 0.058 Uiso 1 1 calc R
C4 C 0.7170(2) 0.2233(4) 0.38372(14) 0.0541(10) Uani 1 1 d .
H4 H 0.7575 0.2405 0.4087 0.065 Uiso 1 1 calc R
C5 C 0.7182(2) 0.1114(5) 0.34948(13) 0.0524(9) Uani 1 1 d .
H5 H 0.7594 0.0515 0.3518 0.063 Uiso 1 1 calc R
C6 C 0.65803(19) 0.0889(4) 0.31192(12) 0.0417(8) Uani 1 1 d .
H6 H 0.6606 0.0145 0.2891 0.050 Uiso 1 1 calc R
C11 C 0.56824(18) 0.1590(3) 0.19511(11) 0.0295(7) Uani 1 1 d .
N12 N 0.61372(15) 0.2711(3) 0.19108(9) 0.0323(6) Uani 1 1 d .
N13 N 0.64915(16) 0.2656(3) 0.15004(10) 0.0371(7) Uani 1 1 d .
C14 C 0.62577(17) 0.1460(3) 0.12738(11) 0.0320(7) Uani 1 1 d .
N15 N 0.57636(14) 0.0772(2) 0.15346(9) 0.0311(6) Uani 1 1 d .
C21 C 0.63216(17) 0.3903(4) 0.22524(10) 0.0336(6) Uani 1 1 d .
C22 C 0.5803(2) 0.4941(4) 0.23036(13) 0.0416(8) Uani 1 1 d .
H22 H 0.5325 0.4865 0.2126 0.050 Uiso 1 1 calc R
C23 C 0.6001(2) 0.6110(4) 0.26238(12) 0.0468(8) Uani 1 1 d .
H23 H 0.5656 0.6827 0.2657 0.056 Uiso 1 1 calc R
C24 C 0.66983(19) 0.6201(4) 0.28869(12) 0.0445(8) Uani 1 1 d .
H24 H 0.6830 0.6975 0.3103 0.053 Uiso 1 1 calc R
C25 C 0.7211(2) 0.5144(4) 0.28329(14) 0.0502(9) Uani 1 1 d .
H25 H 0.7688 0.5216 0.3013 0.060 Uiso 1 1 calc R
C26 C 0.70297(19) 0.4000(4) 0.25204(12) 0.0426(8) Uani 1 1 d .
H26 H 0.7379 0.3290 0.2487 0.051 Uiso 1 1 calc R
C31 C 0.5430(2) -0.0617(3) 0.14017(12) 0.0359(8) Uani 1 1 d .
C32 C 0.4685(2) -0.0696(4) 0.12126(13) 0.0465(9) Uani 1 1 d .
H32 H 0.4394 0.0134 0.1187 0.056 Uiso 1 1 calc R
C33 C 0.4376(2) -0.2018(5) 0.10628(15) 0.0580(11) Uani 1 1 d .
H33 H 0.3873 -0.2089 0.0939 0.070 Uiso 1 1 calc R
C34 C 0.4817(3) -0.3232(4) 0.10977(15) 0.0634(12) Uani 1 1 d .
H34 H 0.4611 -0.4123 0.0993 0.076 Uiso 1 1 calc R
C35 C 0.5560(3) -0.3141(4) 0.12850(14) 0.0576(11) Uani 1 1 d .
H35 H 0.5853 -0.3967 0.1305 0.069 Uiso 1 1 calc R
C36 C 0.5867(2) -0.1833(4) 0.14425(13) 0.0443(9) Uani 1 1 d .
H36 H 0.6367 -0.1770 0.1576 0.053 Uiso 1 1 calc R
C41 C 0.65214(18) 0.0945(4) 0.08206(11) 0.0374(8) Uani 1 1 d .
C42 C 0.6103(2) 0.0109(4) 0.04505(13) 0.0496(9) Uani 1 1 d .
H42 H 0.5627 -0.0173 0.0486 0.060 Uiso 1 1 calc R
C43 C 0.6390(3) -0.0305(4) 0.00311(14) 0.0617(12) Uani 1 1 d .
H43 H 0.6104 -0.0860 -0.0215 0.074 Uiso 1 1 calc R
C44 C 0.7097(3) 0.0094(5) -0.00275(15) 0.0614(12) Uani 1 1 d .
H44 H 0.7289 -0.0206 -0.0308 0.074 Uiso 1 1 calc R
C45 C 0.7514(2) 0.0939(5) 0.03321(13) 0.0595(11) Uani 1 1 d .
H45 H 0.7988 0.1225 0.0293 0.071 Uiso 1 1 calc R
C46 C 0.7230(2) 0.1360(4) 0.07502(12) 0.0473(9) Uani 1 1 d .
H46 H 0.7516 0.1934 0.0991 0.057 Uiso 1 1 calc R
C51 C 0.4330(3) 0.4274(4) 0.99832(16) 0.0644(12) Uani 1 1 d .
H51 H 0.3885 0.3780 0.9969 0.077 Uiso 1 1 calc R
C52 C 0.4984(3) 0.3694(5) 1.02502(16) 0.0724(13) Uani 1 1 d .
H52 H 0.4973 0.2824 1.0423 0.087 Uiso 1 1 calc R
C53 C 0.4351(3) 0.5580(5) 0.97430(16) 0.0701(13) Uani 1 1 d .
H53 H 0.3915 0.5982 0.9574 0.084 Uiso 1 1 calc R

loop_
_atom_site_aniso_label
_atom_site_aniso_U_11
_atom_site_aniso_U_22
_atom_site_aniso_U_33
_atom_site_aniso_U_23
_atom_site_aniso_U_13
_atom_site_aniso_U_12
Tc1 0.0275(2) 0.02547(19) 0.0319(2) 0.000 0.00865(16) 0.000
N1 0.040(2) 0.0279(19) 0.044(2) 0.000 0.0099(19) 0.000
C1 0.0311(19) 0.0345(16) 0.0356(17) 0.0033(14) 0.0079(14) -0.0002(14)
C2 0.036(2) 0.0360(18) 0.046(2) -0.0019(15) 0.0062(16) 0.0005(15)
C3 0.051(3) 0.050(2) 0.043(2) -0.0062(17) 0.0012(18) -0.0084(19)
C4 0.044(2) 0.065(3) 0.050(2) 0.008(2) -0.0052(19) -0.011(2)
C5 0.043(2) 0.059(2) 0.054(2) 0.012(2) 0.0030(17) 0.006(2)
C6 0.038(2) 0.043(2) 0.0447(19) 0.0014(16) 0.0087(16) 0.0040(16)
C11 0.0300(17) 0.0269(16) 0.0302(16) 0.0011(12) 0.0011(13) -0.0001(13)
N12 0.0362(16) 0.0275(13) 0.0359(14) -0.0010(11) 0.0143(13) -0.0012(12)
N13 0.0418(18) 0.0366(15) 0.0362(15) 0.0020(12) 0.0164(14) -0.0001(13)
C14 0.0337(18) 0.0298(19) 0.0329(16) 0.0017(12) 0.0063(14) -0.0003(13)
N15 0.0334(15) 0.0282(15) 0.0331(14) -0.0010(10) 0.0099(12) -0.0002(11)
C21 0.0375(17) 0.0289(14) 0.0360(15) 0.0013(16) 0.0105(13) -0.0055(17)
C22 0.040(2) 0.0368(19) 0.046(2) -0.0014(15) 0.0010(16) 0.0047(16)
C23 0.056(2) 0.0323(16) 0.0514(19) -0.0018(19) 0.0070(17) 0.008(2)
C24 0.051(2) 0.0334(17) 0.0497(19) -0.0040(19) 0.0099(17) -0.009(2)
C25 0.042(2) 0.049(2) 0.059(2) -0.0112(18) 0.0058(19) -0.0064(18)
C26 0.0371(19) 0.0380(18) 0.053(2) -0.0059(18) 0.0091(16) 0.0023(18)
C31 0.042(2) 0.0339(17) 0.0328(17) -0.0042(13) 0.0106(16) -0.0039(15)
C32 0.043(2) 0.049(2) 0.048(2) -0.0160(16) 0.0111(18) -0.0034(17)
C33 0.047(3) 0.070(3) 0.057(3) -0.023(2) 0.010(2) -0.020(2)
C34 0.088(4) 0.049(2) 0.054(2) -0.0116(19) 0.014(2) -0.027(2)
C35 0.088(4) 0.036(2) 0.049(2) -0.0036(18) 0.010(2) -0.004(2)
C36 0.057(3) 0.0363(19) 0.0395(19) 0.0010(15) 0.0064(18) -0.0001(18)
C41 0.042(2) 0.0392(19) 0.0315(16) 0.0028(15) 0.0082(14) 0.0024(17)
C42 0.056(3) 0.056(2) 0.0378(19) 0.0010(17) 0.0110(18) -0.0023(19)
C43 0.090(4) 0.061(2) 0.034(2) -0.0074(19) 0.012(2) -0.012(2)
C44 0.081(3) 0.065(3) 0.046(2) 0.001(2) 0.033(2) 0.009(2)
C45 0.061(3) 0.074(3) 0.048(2) 0.001(2) 0.023(2) 0.001(2)
C46 0.048(2) 0.055(2) 0.0413(18) 0.0019(18) 0.0132(16) -0.0001(19)
C51 0.069(3) 0.063(3) 0.065(3) 0.001(2) 0.023(2) 0.005(2)
C52 0.088(4) 0.055(3) 0.078(3) 0.012(2) 0.027(3) 0.007(3)
C53 0.075(4) 0.069(3) 0.068(3) 0.009(2) 0.019(3) 0.022(3)

loop_
_atom_type_symbol
_atom_type_description
_atom_type_scat_dispersion_real
_atom_type_scat_dispersion_imag
_atom_type_scat_source
C C 0.0033 0.0016 'International Tables Vol C Tables 4.2.6.8 and 6.1.1.4'
H H 0.0000 0.0000 'International Tables Vol C Tables 4.2.6.8 and 6.1.1.4'
N N 0.0061 0.0033 'International Tables Vol C Tables 4.2.6.8 and 6.1.1.4'
Tc Tc -1.4390 0.7593 'International Tables Vol C Tables 4.2.6.8 and 6.1.1.4'

loop_
_geom_angle_atom_site_label_1
_geom_angle_atom_site_label_2
_geom_angle_atom_site_label_3
_geom_angle
_geom_angle_site_symmetry_1
_geom_angle_site_symmetry_3
N1 Tc1 C11 101.17(7) . 2_655
N1 Tc1 C11 101.17(7) . .
C11 Tc1 C11 157.65(15) 2_655 .
N1 Tc1 C1 104.54(8) . .
C11 Tc1 C1 86.75(11) 2_655 .
C11 Tc1 C1 87.67(11) . .
N1 Tc1 C1 104.54(8) . 2_655
C11 Tc1 C1 87.67(11) 2_655 2_655
C11 Tc1 C1 86.75(11) . 2_655
C1 Tc1 C1 150.92(16) . 2_655
C2 C1 C6 114.3(3) . .
C2 C1 Tc1 126.4(2) . .
C6 C1 Tc1 119.1(2) . .
C3 C2 C1 123.6(3) . .
C3 C2 H2 118.2 . .
C1 C2 H2 118.2 . .
C2 C3 C4 120.2(4) . .
C2 C3 H3 119.9 . .
C4 C3 H3 119.9 . .
C3 C4 C5 118.5(4) . .
C3 C4 H4 120.7 . .
C5 C4 H4 120.7 . .
C6 C5 C4 120.1(4) . .
C6 C5 H5 120.0 . .
C4 C5 H5 120.0 . .
C5 C6 C1 123.2(3) . .
C5 C6 H6 118.4 . .
C1 C6 H6 118.4 . .
N12 C11 N15 101.7(2) . .
N12 C11 Tc1 130.4(2) . .
N15 C11 Tc1 127.9(2) . .
C11 N12 N13 114.7(2) . .
C11 N12 C21 128.3(2) . .
N13 N12 C21 116.9(2) . .
C14 N13 N12 104.4(2) . .
N13 C14 N15 109.9(2) . .
N13 C14 C41 122.6(3) . .
N15 C14 C41 127.4(3) . .
C11 N15 C14 109.3(2) . .
C11 N15 C31 126.2(2) . .
C14 N15 C31 124.4(2) . .
C22 C21 C26 120.5(3) . .
C22 C21 N12 120.3(3) . .
C26 C21 N12 119.1(3) . .
C21 C22 C23 119.4(3) . .
C21 C22 H22 120.3 . .
C23 C22 H22 120.3 . .
C24 C23 C22 119.9(3) . .
C24 C23 H23 120.1 . .
C22 C23 H23 120.1 . .
C23 C24 C25 120.0(4) . .
C23 C24 H24 120.0 . .
C25 C24 H24 120.0 . .
C26 C25 C24 121.0(4) . .
C26 C25 H25 119.5 . .
C24 C25 H25 119.5 . .
C25 C26 C21 119.2(3) . .
C25 C26 H26 120.4 . .
C21 C26 H26 120.4 . .
C36 C31 C32 121.0(3) . .
C36 C31 N15 119.4(3) . .
C32 C31 N15 119.6(3) . .
C31 C32 C33 119.4(3) . .
C31 C32 H32 120.3 . .
C33 C32 H32 120.3 . .
C34 C33 C32 119.5(4) . .
C34 C33 H33 120.3 . .
C32 C33 H33 120.3 . .
C33 C34 C35 120.7(4) . .
C33 C34 H34 119.6 . .
C35 C34 H34 119.6 . .
C36 C35 C34 119.9(4) . .
C36 C35 H35 120.0 . .
C34 C35 H35 120.0 . .
C35 C36 C31 119.5(4) . .
C35 C36 H36 120.3 . .
C31 C36 H36 120.3 . .
C42 C41 C46 118.0(3) . .
C42 C41 C14 124.2(3) . .
C46 C41 C14 117.8(3) . .
C43 C42 C41 120.3(4) . .
C43 C42 H42 119.9 . .
C41 C42 H42 119.9 . .
C44 C43 C42 120.9(4) . .
C44 C43 H43 119.6 . .
C42 C43 H43 119.6 . .
C43 C44 C45 119.5(3) . .
C43 C44 H44 120.2 . .
C45 C44 H44 120.2 . .
C44 C45 C46 119.9(4) . .
C44 C45 H45 120.0 . .
C46 C45 H45 120.0 . .
C45 C46 C41 121.4(4) . .
C45 C46 H46 119.3 . .
C41 C46 H46 119.3 . .
C53 C51 C52 119.5(4) . .
C53 C51 H51 120.3 . .
C52 C51 H51 120.3 . .
C53 C52 C51 119.8(4) 5_667 .
C53 C52 H52 120.1 5_667 .
C51 C52 H52 120.1 . .
C51 C53 C52 120.7(5) . 5_667
C51 C53 H53 119.6 . .
C52 C53 H53 119.6 5_667 .

loop_
_geom_bond_atom_site_label_1
_geom_bond_atom_site_label_2
_geom_bond_distance
_geom_bond_site_symmetry_2
Tc1 N1 1.603(3) .
Tc1 C11 2.133(3) 2_655
Tc1 C11 2.133(3) .
Tc1 C1 2.166(3) .
Tc1 C1 2.166(3) 2_655
C1 C2 1.398(4) .
C1 C6 1.409(4) .
C2 C3 1.383(5) .
C2 H2 0.9300 .
C3 C4 1.385(5) .
C3 H3 0.9300 .
C4 C5 1.390(5) .
C4 H4 0.9300 .
C5 C6 1.386(5) .
C5 H5 0.9300 .
C6 H6 0.9300 .
C11 N12 1.345(4) .
C11 N15 1.384(4) .
N12 N13 1.376(3) .
N12 C21 1.441(4) .
N13 C14 1.301(4) .
C14 N15 1.390(4) .
C14 C41 1.468(4) .
N15 C31 1.440(4) .
C21 C22 1.372(4) .
C21 C26 1.381(4) .
C22 C23 1.393(5) .
C22 H22 0.9300 .
C23 C24 1.359(5) .
C23 H23 0.9300 .
C24 C25 1.379(5) .
C24 H24 0.9300 .
C25 C26 1.360(5) .
C25 H25 0.9300 .
C26 H26 0.9300 .
C31 C36 1.373(4) .
C31 C32 1.379(5) .
C32 C33 1.378(5) .
C32 H32 0.9300 .
C33 C34 1.377(6) .
C33 H33 0.9300 .
C34 C35 1.374(6) .
C34 H34 0.9300 .
C35 C36 1.371(5) .
C35 H35 0.9300 .
C36 H36 0.9300 .
C41 C42 1.390(5) .
C41 C46 1.397(4) .
C42 C43 1.381(5) .
C42 H42 0.9300 .
C43 C44 1.381(6) .
C43 H43 0.9300 .
C44 C45 1.376(6) .
C44 H44 0.9300 .
C45 C46 1.377(4) .
C45 H45 0.9300 .
C46 H46 0.9300 .
C51 C53 1.372(5) .
C51 C52 1.400(6) .
C51 H51 0.9300 .
C52 C53 1.389(6) 5_667
C52 H52 0.9300 .
C53 C52 1.389(6) 5_667
C53 H53 0.9300 .
